data_2219503
loop_
_publ_author_name
'Cheng, Lin'
'Zhang, Ya-Wen'
'Sun, Yan-Yan'
'Zhang, Gong'

_publ_section_title
;Bis[\m-1,3-bis(4,5-dihydroimidazol-2-yl)benzene-\k^2^<i>N</i>:<i>N</i>']bis[dichloridozinc(II)]
 <i>N</i>,<i>N</i>'-dimethylformamide disolvate
;
_journal_coeditor_code BT2778
_journal_issue 10
_journal_name_full 'Acta Crystallographica Section E'
_journal_page_first m1236
_journal_paper_doi 10.1107/S1600536808027773
_journal_volume 64
_journal_year 2008
_chemical_formula_iupac '[Zn2 Cl4 (C12 H14 N4)2], 2C3 H7 N O'
_chemical_formula_moiety 'C24 H28 Cl4 N8 Zn2 , 2C3 H7 N O'
_chemical_formula_sum 'C30 H42 Cl4 N10 O2 Zn2'
_chemical_formula_weight 847.28
_chemical_name_systematic
;Bis[\m-1,3-bis(4,5-dihydroimidazol-2-yl)benzene-\k^2^<i>N</i>:<i>N</i>']bis[dichloridozinc(II)]
<i>N</i>,<i>N</i>'-dimethylformamide
 disolvate
;
_space_group_IT_number 14
_symmetry_cell_setting monoclinic
_symmetry_space_group_name_Hall '-P 2ybc'
_symmetry_space_group_name_H-M 'P 1 21/c 1'
_atom_sites_solution_hydrogens geom
_atom_sites_solution_primary direct
_atom_sites_solution_secondary difmap
_audit_creation_method SHELXL-97
_cell_angle_alpha 90.00
_cell_angle_beta 92.890(2)
_cell_angle_gamma 90.00
_cell_formula_units_Z 2
_cell_length_a 8.1774(11)
_cell_length_b 8.5032(12)
_cell_length_c 27.097(4)
_cell_measurement_reflns_used 781
_cell_measurement_temperature 123(2)
_cell_measurement_theta_max 28.0
_cell_measurement_theta_min 2.41
_cell_volume 1881.8(5)
_computing_cell_refinement 'SMART (Bruker, 2000)'
_computing_data_collection 'SMART (Bruker, 2000)'
_computing_data_reduction 'SAINT (Bruker, 2000)'
_computing_molecular_graphics 'SHELXTL (Sheldrick, 2008)'
_computing_publication_material 'SHELXTL (Sheldrick, 2008)'
_computing_structure_refinement 'SHELXL97 (Sheldrick, 2008)'
_computing_structure_solution 'SHELXS97 (Sheldrick, 2008)'
_diffrn_ambient_temperature 123(2)
_diffrn_measured_fraction_theta_full 0.989
_diffrn_measured_fraction_theta_max 0.989
_diffrn_measurement_device_type 'Bruker APEX CCD'
_diffrn_measurement_method 'phi and omega scan'
_diffrn_radiation_monochromator graphite
_diffrn_radiation_source 'fine-focus sealed tube'
_diffrn_radiation_type MoK\a
_diffrn_radiation_wavelength 0.71073
_diffrn_reflns_av_R_equivalents 0.0430
_diffrn_reflns_av_sigmaI/netI 0.0436
_diffrn_reflns_limit_h_max 9
_diffrn_reflns_limit_h_min -10
_diffrn_reflns_limit_k_max 10
_diffrn_reflns_limit_k_min -10
_diffrn_reflns_limit_l_max 33
_diffrn_reflns_limit_l_min -31
_diffrn_reflns_number 13375
_diffrn_reflns_theta_full 25.99
_diffrn_reflns_theta_max 25.99
_diffrn_reflns_theta_min 2.83
_exptl_absorpt_coefficient_mu 1.601
_exptl_absorpt_correction_T_max 0.7401
_exptl_absorpt_correction_T_min 0.5460
_exptl_absorpt_correction_type multi-scan
_exptl_absorpt_process_details '(SADABS; Sheldrick, 2000)'
_exptl_crystal_colour colorless
_exptl_crystal_density_diffrn 1.495
_exptl_crystal_density_method 'not measured'
_exptl_crystal_description block
_exptl_crystal_F_000 872
_exptl_crystal_size_max 0.43
_exptl_crystal_size_mid 0.27
_exptl_crystal_size_min 0.20
_refine_diff_density_max 0.535
_refine_diff_density_min -0.483
_refine_ls_extinction_method none
_refine_ls_goodness_of_fit_ref 1.052
_refine_ls_hydrogen_treatment constr
_refine_ls_matrix_type full
_refine_ls_number_parameters 217
_refine_ls_number_reflns 3659
_refine_ls_number_restraints 0
_refine_ls_restrained_S_all 1.052
_refine_ls_R_factor_all 0.0394
_refine_ls_R_factor_gt 0.0342
_refine_ls_shift/su_max 0.001
_refine_ls_shift/su_mean 0.000
_refine_ls_structure_factor_coef Fsqd
_refine_ls_weighting_details 'calc w=1/[\s^2^(Fo^2^)+(0.0445P)^2^+0.1856P] where P=(Fo^2^+2Fc^2^)/3'
_refine_ls_weighting_scheme calc
_refine_ls_wR_factor_gt 0.0846
_refine_ls_wR_factor_ref 0.0871
_reflns_number_gt 3215
_reflns_number_total 3659
_reflns_threshold_expression I>2\s(I)
_cod_data_source_file bt2778.cif
_cod_data_source_block I
_cod_original_cell_volume 1881.8(4)
_cod_original_sg_symbol_H-M 'P 21/c'
_cod_database_code 2219503
_cod_database_fobs_code 2219503

loop_
_symmetry_equiv_pos_as_xyz
'x, y, z'
'-x, y+1/2, -z+1/2'
'-x, -y, -z'
'x, -y-1/2, z-1/2'

loop_
_atom_site_type_symbol
_atom_site_label
_atom_site_fract_x
_atom_site_fract_y
_atom_site_fract_z
_atom_site_U_iso_or_equiv
_atom_site_adp_type
_atom_site_calc_flag
_atom_site_refinement_flags
_atom_site_occupancy
Zn Zn1 0.48008(3) 0.59217(3) 0.126447(9) 0.01901(11) Uani d . 1
Cl Cl1 0.75119(7) 0.59787(7) 0.12124(2) 0.03078(16) Uani d . 1
Cl Cl2 0.39514(8) 0.76920(7) 0.18274(2) 0.03058(17) Uani d . 1
N N1 0.3153(3) 0.1342(2) 0.15690(7) 0.0258(5) Uani d . 1
H H1C 0.2681 0.0467 0.1462 0.031 Uiso calc R 1
N N2 0.4140(2) 0.3782(2) 0.15104(7) 0.0207(4) Uani d . 1
N N3 0.8313(2) 0.3109(2) -0.00124(7) 0.0229(4) Uani d . 1
H H3A 0.8515 0.2981 0.0307 0.028 Uiso calc R 1
N N4 0.6803(2) 0.3684(2) -0.06974(7) 0.0204(4) Uani d . 1
C C1 0.3390(4) 0.1829(3) 0.20863(9) 0.0317(6) Uani d . 1
H H1A 0.4348 0.1300 0.2251 0.038 Uiso calc R 1
H H1B 0.2406 0.1617 0.2274 0.038 Uiso calc R 1
C C2 0.3685(3) 0.3594(3) 0.20290(9) 0.0287(6) Uani d . 1
H H2A 0.2681 0.4198 0.2091 0.034 Uiso calc R 1
H H2B 0.4581 0.3955 0.2261 0.034 Uiso calc R 1
C C3 0.3786(3) 0.2473(3) 0.12837(8) 0.0196(5) Uani d . 1
C C4 0.3941(3) 0.2201(3) 0.07490(8) 0.0190(5) Uani d . 1
C C5 0.2771(3) 0.1283(3) 0.04869(9) 0.0211(5) Uani d . 1
H H5A 0.1897 0.0817 0.0653 0.025 Uiso calc R 1
C C6 0.2896(3) 0.1059(3) -0.00154(9) 0.0221(5) Uani d . 1
H H6A 0.2091 0.0454 -0.0195 0.026 Uiso calc R 1
C C7 0.4181(3) 0.1707(3) -0.02578(8) 0.0200(5) Uani d . 1
H H7A 0.4255 0.1550 -0.0603 0.024 Uiso calc R 1
C C8 0.5371(3) 0.2590(2) 0.00036(8) 0.0185(5) Uani d . 1
C C9 0.5245(3) 0.2843(3) 0.05072(8) 0.0190(5) Uani d . 1
H H9A 0.6048 0.3453 0.0686 0.023 Uiso calc R 1
C C10 0.6822(3) 0.3157(3) -0.02469(8) 0.0188(5) Uani d . 1
C C11 0.9542(3) 0.3309(3) -0.03839(8) 0.0248(5) Uani d . 1
H H11A 0.9963 0.2285 -0.0496 0.030 Uiso calc R 1
H H11B 1.0469 0.3971 -0.0259 0.030 Uiso calc R 1
C C12 0.8515(3) 0.4138(3) -0.07927(9) 0.0256(5) Uani d . 1
H H12A 0.8659 0.5292 -0.0772 0.031 Uiso calc R 1
H H12B 0.8819 0.3774 -0.1123 0.031 Uiso calc R 1
N N5 0.8751(3) 0.1284(3) 0.16839(8) 0.0381(6) Uani d . 1
C C13 0.8524(5) 0.2201(5) 0.21257(12) 0.0666(11) Uani d . 1
H H13A 0.8509 0.3322 0.2042 0.100 Uiso calc R 1
H H13B 0.9426 0.1990 0.2369 0.100 Uiso calc R 1
H H13C 0.7483 0.1911 0.2265 0.100 Uiso calc R 1
C C14 0.8795(7) -0.0394(5) 0.17315(14) 0.0913(17) Uani d . 1
H H14A 0.8958 -0.0869 0.1408 0.137 Uiso calc R 1
H H14B 0.7758 -0.0766 0.1855 0.137 Uiso calc R 1
H H14C 0.9698 -0.0697 0.1963 0.137 Uiso calc R 1
C C15 0.8906(3) 0.1948(3) 0.12484(10) 0.0328(6) Uani d . 1
H H15A 0.8902 0.3064 0.1239 0.039 Uiso calc R 1
O O1 0.9055(2) 0.1264(2) 0.08571(6) 0.0313(4) Uani d . 1

loop_
_atom_site_aniso_label
_atom_site_aniso_U_11
_atom_site_aniso_U_22
_atom_site_aniso_U_33
_atom_site_aniso_U_12
_atom_site_aniso_U_13
_atom_site_aniso_U_23
Zn1 0.02203(17) 0.02012(16) 0.01476(16) 0.00103(10) -0.00025(11) 0.00084(10)
Cl1 0.0216(3) 0.0318(3) 0.0388(4) -0.0006(2) -0.0008(3) 0.0019(3)
Cl2 0.0501(4) 0.0242(3) 0.0176(3) 0.0052(3) 0.0033(3) -0.0022(2)
N1 0.0358(12) 0.0240(10) 0.0179(10) -0.0066(9) 0.0033(9) 0.0009(8)
N2 0.0265(11) 0.0222(10) 0.0135(10) 0.0017(8) 0.0020(8) 0.0011(7)
N3 0.0216(11) 0.0327(11) 0.0144(10) -0.0011(9) -0.0005(8) 0.0020(8)
N4 0.0194(10) 0.0252(10) 0.0167(10) 0.0023(8) 0.0026(8) 0.0006(8)
C1 0.0473(17) 0.0289(13) 0.0194(13) -0.0010(12) 0.0065(11) 0.0035(10)
C2 0.0439(16) 0.0279(13) 0.0145(12) 0.0012(11) 0.0038(11) 0.0021(10)
C3 0.0179(12) 0.0227(11) 0.0180(12) 0.0022(9) 0.0003(9) 0.0033(9)
C4 0.0210(12) 0.0178(11) 0.0182(12) 0.0022(9) 0.0009(9) -0.0002(9)
C5 0.0190(12) 0.0204(11) 0.0240(13) 0.0017(9) 0.0014(10) 0.0028(9)
C6 0.0215(13) 0.0194(11) 0.0245(13) 0.0020(9) -0.0065(10) -0.0011(9)
C7 0.0235(13) 0.0201(11) 0.0160(11) 0.0045(9) -0.0021(9) 0.0007(9)
C8 0.0212(12) 0.0184(11) 0.0159(11) 0.0028(9) -0.0006(9) 0.0015(9)
C9 0.0210(12) 0.0186(11) 0.0171(12) 0.0018(9) -0.0010(9) -0.0009(9)
C10 0.0233(13) 0.0169(10) 0.0161(12) 0.0019(9) -0.0002(9) -0.0024(9)
C11 0.0198(12) 0.0338(13) 0.0208(12) 0.0004(10) 0.0008(10) 0.0015(10)
C12 0.0217(13) 0.0340(14) 0.0211(13) 0.0005(10) 0.0017(10) 0.0049(10)
N5 0.0468(15) 0.0488(15) 0.0192(12) -0.0060(11) 0.0050(10) -0.0011(10)
C13 0.071(3) 0.096(3) 0.0334(19) 0.009(2) 0.0134(17) -0.0192(18)
C14 0.184(5) 0.052(2) 0.038(2) -0.034(3) 0.008(3) 0.0071(18)
C15 0.0330(16) 0.0336(14) 0.0318(15) 0.0057(12) 0.0013(11) 0.0033(12)
O1 0.0307(10) 0.0468(11) 0.0163(9) 0.0015(8) -0.0001(7) 0.0016(8)

loop_
_atom_type_symbol
_atom_type_description
_atom_type_scat_dispersion_real
_atom_type_scat_dispersion_imag
_atom_type_scat_source
C C 0.0033 0.0016 'International Tables Vol C Tables 4.2.6.8 and 6.1.1.4'
H H 0.0000 0.0000 'International Tables Vol C Tables 4.2.6.8 and 6.1.1.4'
N N 0.0061 0.0033 'International Tables Vol C Tables 4.2.6.8 and 6.1.1.4'
O O 0.0106 0.0060 'International Tables Vol C Tables 4.2.6.8 and 6.1.1.4'
Cl Cl 0.1484 0.1585 'International Tables Vol C Tables 4.2.6.8 and 6.1.1.4'
Zn Zn 0.2839 1.4301 'International Tables Vol C Tables 4.2.6.8 and 6.1.1.4'

loop_
_geom_angle_atom_site_label_1
_geom_angle_atom_site_label_2
_geom_angle_atom_site_label_3
_geom_angle_site_symmetry_1
_geom_angle_site_symmetry_3
_geom_angle
N4 Zn1 N2 3_665 . 103.21(8)
N4 Zn1 Cl1 3_665 . 124.35(6)
N2 Zn1 Cl1 . . 108.90(6)
N4 Zn1 Cl2 3_665 . 101.17(6)
N2 Zn1 Cl2 . . 106.18(6)
Cl1 Zn1 Cl2 . . 111.47(3)
C3 N1 C1 . . 108.03(19)
C3 N1 H1C . . 126.0
C1 N1 H1C . . 126.0
C3 N2 C2 . . 107.20(19)
C3 N2 Zn1 . . 132.35(16)
C2 N2 Zn1 . . 119.66(14)
C10 N3 C11 . . 107.93(18)
C10 N3 H3A . . 126.0
C11 N3 H3A . . 126.0
C10 N4 C12 . . 106.62(19)
C10 N4 Zn1 . 3_665 139.15(17)
C12 N4 Zn1 . 3_665 114.22(14)
N1 C1 C2 . . 101.20(19)
N1 C1 H1A . . 111.5
C2 C1 H1A . . 111.5
N1 C1 H1B . . 111.5
C2 C1 H1B . . 111.5
H1A C1 H1B . . 109.3
N2 C2 C1 . . 104.55(19)
N2 C2 H2A . . 110.8
C1 C2 H2A . . 110.8
N2 C2 H2B . . 110.8
C1 C2 H2B . . 110.8
H2A C2 H2B . . 108.9
N2 C3 N1 . . 115.0(2)
N2 C3 C4 . . 124.7(2)
N1 C3 C4 . . 120.2(2)
C9 C4 C5 . . 120.0(2)
C9 C4 C3 . . 120.4(2)
C5 C4 C3 . . 119.6(2)
C6 C5 C4 . . 119.6(2)
C6 C5 H5A . . 120.2
C4 C5 H5A . . 120.2
C7 C6 C5 . . 120.5(2)
C7 C6 H6A . . 119.7
C5 C6 H6A . . 119.7
C6 C7 C8 . . 120.1(2)
C6 C7 H7A . . 120.0
C8 C7 H7A . . 120.0
C9 C8 C7 . . 119.9(2)
C9 C8 C10 . . 120.1(2)
C7 C8 C10 . . 119.9(2)
C8 C9 C4 . . 119.9(2)
C8 C9 H9A . . 120.1
C4 C9 H9A . . 120.1
N4 C10 N3 . . 114.9(2)
N4 C10 C8 . . 124.9(2)
N3 C10 C8 . . 120.2(2)
N3 C11 C12 . . 100.39(18)
N3 C11 H11A . . 111.7
C12 C11 H11A . . 111.7
N3 C11 H11B . . 111.7
C12 C11 H11B . . 111.7
H11A C11 H11B . . 109.5
N4 C12 C11 . . 104.02(19)
N4 C12 H12A . . 111.0
C11 C12 H12A . . 111.0
N4 C12 H12B . . 111.0
C11 C12 H12B . . 111.0
H12A C12 H12B . . 109.0
C15 N5 C14 . . 120.2(3)
C15 N5 C13 . . 122.1(3)
C14 N5 C13 . . 117.7(3)
N5 C13 H13A . . 109.5
N5 C13 H13B . . 109.5
H13A C13 H13B . . 109.5
N5 C13 H13C . . 109.5
H13A C13 H13C . . 109.5
H13B C13 H13C . . 109.5
N5 C14 H14A . . 109.5
N5 C14 H14B . . 109.5
H14A C14 H14B . . 109.5
N5 C14 H14C . . 109.5
H14A C14 H14C . . 109.5
H14B C14 H14C . . 109.5
O1 C15 N5 . . 126.3(3)
O1 C15 H15A . . 116.9
N5 C15 H15A . . 116.9

loop_
_geom_bond_atom_site_label_1
_geom_bond_atom_site_label_2
_geom_bond_site_symmetry_2
_geom_bond_distance
Zn1 N4 3_665 1.9978(19)
Zn1 N2 . 2.0205(19)
Zn1 Cl1 . 2.2291(7)
Zn1 Cl2 . 2.2764(7)
N1 C3 . 1.353(3)
N1 C1 . 1.465(3)
N1 H1C . 0.8800
N2 C3 . 1.298(3)
N2 C2 . 1.480(3)
N3 C10 . 1.347(3)
N3 C11 . 1.468(3)
N3 H3A . 0.8800
N4 C10 . 1.300(3)
N4 C12 . 1.487(3)
N4 Zn1 3_665 1.9978(19)
C1 C2 . 1.529(3)
C1 H1A . 0.9900
C1 H1B . 0.9900
C2 H2A . 0.9900
C2 H2B . 0.9900
C3 C4 . 1.479(3)
C4 C9 . 1.391(3)
C4 C5 . 1.400(3)
C5 C6 . 1.383(3)
C5 H5A . 0.9500
C6 C7 . 1.382(3)
C6 H6A . 0.9500
C7 C8 . 1.394(3)
C7 H7A . 0.9500
C8 C9 . 1.390(3)
C8 C10 . 1.477(3)
C9 H9A . 0.9500
C11 C12 . 1.528(3)
C11 H11A . 0.9900
C11 H11B . 0.9900
C12 H12A . 0.9900
C12 H12B . 0.9900
N5 C15 . 1.320(3)
N5 C14 . 1.433(4)
N5 C13 . 1.449(4)
C13 H13A . 0.9800
C13 H13B . 0.9800
C13 H13C . 0.9800
C14 H14A . 0.9800
C14 H14B . 0.9800
C14 H14C . 0.9800
C15 O1 . 1.221(3)
C15 H15A . 0.9500

loop_
_geom_hbond_atom_site_label_D
_geom_hbond_atom_site_label_H
_geom_hbond_atom_site_label_A
_geom_hbond_site_symmetry_A
_geom_hbond_distance_DH
_geom_hbond_distance_HA
_geom_hbond_distance_DA
_geom_hbond_angle_DHA
N1 H1C Cl2 1_545 0.88 2.74 3.241(2) 117.2
N3 H3A O1 . 0.88 2.12 2.870(3) 143.2
